data_1551573
loop_
_publ_author_name
'MIKURIYA, Masahiro'
'TAKEUCHI, Masahiro'
'YOSHIOKA, Daisuke'

_publ_section_title
;
 Tetranuclear Nickel(II) Complex with an Unsymmetrical Pentadentate
 Schiff-base Ligand Having a Defective Double-Cubane Core
;
_journal_issue 0
_journal_name_full 'X-ray Structure Analysis Online'
_journal_page_first 31
_journal_paper_doi 10.2116/xraystruct.33.31
_journal_volume 33
_journal_year 2017
_chemical_formula_sum 'C34 H48 N4 Ni4 O10'
_chemical_formula_weight 907.60
_space_group_crystal_system monoclinic
_space_group_IT_number 14
_space_group_name_Hall '-P 2ybc'
_space_group_name_H-M_alt 'P 1 21/c 1'
_symmetry_space_group_name_Hall '-P 2ybc'
_symmetry_space_group_name_H-M 'P 1 21/c 1'
_atom_sites_solution_hydrogens mixed
_audit_creation_method SHELXL-2014/7
_cell_angle_alpha 90
_cell_angle_beta 112.214(3)
_cell_angle_gamma 90
_cell_formula_units_Z 2
_cell_length_a 12.154(3)
_cell_length_b 11.821(3)
_cell_length_c 15.945(4)
_cell_measurement_reflns_used 3819
_cell_measurement_temperature 293(2)
_cell_measurement_theta_max 28.378
_cell_measurement_theta_min 2.207
_cell_volume 2120.8(9)
_computing_cell_refinement 'Bruker SMART'
_computing_data_collection 'Bruker SMART'
_computing_data_reduction 'Bruker SAINT'
_computing_structure_refinement 'SHELXL-2014/7 (Sheldrick, 2014)'
_computing_structure_solution 'SHELXT 2014/5 (Sheldrick, 2014)'
_diffrn_ambient_temperature 293(2)
_diffrn_measured_fraction_theta_full 0.999
_diffrn_measured_fraction_theta_max 0.954
_diffrn_measurement_device_type 'CCD area detector'
_diffrn_measurement_method 'phi and omega scans'
_diffrn_radiation_type MoK\a
_diffrn_radiation_wavelength 0.71073
_diffrn_reflns_av_R_equivalents 0.0313
_diffrn_reflns_av_unetI/netI 0.0459
_diffrn_reflns_Laue_measured_fraction_full 0.999
_diffrn_reflns_Laue_measured_fraction_max 0.954
_diffrn_reflns_limit_h_max 16
_diffrn_reflns_limit_h_min -14
_diffrn_reflns_limit_k_max 15
_diffrn_reflns_limit_k_min -15
_diffrn_reflns_limit_l_max 12
_diffrn_reflns_limit_l_min -21
_diffrn_reflns_number 12433
_diffrn_reflns_point_group_measured_fraction_full 0.999
_diffrn_reflns_point_group_measured_fraction_max 0.954
_diffrn_reflns_theta_full 25.242
_diffrn_reflns_theta_max 28.378
_diffrn_reflns_theta_min 2.207
_diffrn_source 'sealed tube'
_exptl_absorpt_coefficient_mu 1.802
_exptl_absorpt_correction_T_max 0.614
_exptl_absorpt_correction_T_min 0.365
_exptl_absorpt_correction_type multi-scan
_exptl_absorpt_process_details SADABS
_exptl_crystal_colour brown
_exptl_crystal_density_diffrn 1.421
_exptl_crystal_description plate
_exptl_crystal_F_000 944
_exptl_crystal_size_max 0.700
_exptl_crystal_size_mid 0.500
_exptl_crystal_size_min 0.300
_refine_diff_density_max 0.543
_refine_diff_density_min -0.345
_refine_diff_density_rms 0.073
_refine_ls_extinction_method none
_refine_ls_goodness_of_fit_ref 0.952
_refine_ls_hydrogen_treatment mixed
_refine_ls_matrix_type full
_refine_ls_number_parameters 243
_refine_ls_number_reflns 5069
_refine_ls_number_restraints 0
_refine_ls_restrained_S_all 0.952
_refine_ls_R_factor_all 0.0600
_refine_ls_R_factor_gt 0.0363
_refine_ls_shift/su_max 0.000
_refine_ls_shift/su_mean 0.000
_refine_ls_structure_factor_coef Fsqd
_refine_ls_weighting_details 'w=1/[\s^2^(Fo^2^)+(0.0588P)^2^] where P=(Fo^2^+2Fc^2^)/3'
_refine_ls_weighting_scheme calc
_refine_ls_wR_factor_gt 0.0926
_refine_ls_wR_factor_ref 0.1022
_reflns_Friedel_coverage 0.000
_reflns_number_gt 3516
_reflns_number_total 5069
_reflns_threshold_expression 'I > 2\s(I)'
_cod_data_source_file 33_31_1.txt
_cod_data_source_block nil11m_0m_sq
_cod_original_cell_volume 2120.9(9)
_cod_database_code 1551573
_shelx_shelxl_version_number 2014/7
_shelx_space_group_comment
;
The symmetry employed for this shelxl refinement is uniquely defined
by the following loop, which should always be used as a source of
symmetry information in preference to the above space-group names.
They are only intended as comments.
;
_shelx_estimated_absorpt_t_min 0.365
_shelx_estimated_absorpt_t_max 0.614

loop_
_space_group_symop_operation_xyz
'x, y, z'
'-x, y+1/2, -z+1/2'
'-x, -y, -z'
'x, -y-1/2, z-1/2'

loop_
_atom_site_label
_atom_site_type_symbol
_atom_site_fract_x
_atom_site_fract_y
_atom_site_fract_z
_atom_site_U_iso_or_equiv
_atom_site_adp_type
_atom_site_occupancy
_atom_site_site_symmetry_order
_atom_site_calc_flag
_atom_site_refinement_flags_posn
_atom_site_refinement_flags_adp
Ni1 Ni 0.51096(3) 0.41391(3) 0.57376(2) 0.04132(11) Uani 1 1 d . .
Ni2 Ni 0.26868(3) 0.47152(3) 0.43282(2) 0.04609(12) Uani 1 1 d . .
O1 O 0.64638(15) 0.51069(16) 0.65450(11) 0.0480(4) Uani 1 1 d . .
O2 O 0.35892(14) 0.33088(14) 0.49681(11) 0.0454(4) Uani 1 1 d . .
O3 O 0.17405(17) 0.60890(18) 0.38136(14) 0.0620(5) Uani 1 1 d . .
O4 O 0.41190(14) 0.55596(14) 0.51705(11) 0.0414(4) Uani 1 1 d . .
O5 O 0.6293(2) 0.2714(2) 0.61720(16) 0.0698(6) Uani 1 1 d . .
H5B H 0.693(3) 0.293(3) 0.623(2) 0.065(10) Uiso 1 1 d . .
N1 N 0.44934(19) 0.39587(19) 0.67121(14) 0.0479(5) Uani 1 1 d . .
N2 N 0.13216(19) 0.3955(2) 0.44741(15) 0.0527(6) Uani 1 1 d . .
C1 C 0.6940(2) 0.4980(2) 0.74337(17) 0.0480(6) Uani 1 1 d . .
C2 C 0.6300(2) 0.4513(2) 0.79380(17) 0.0508(6) Uani 1 1 d . .
C3 C 0.6868(3) 0.4431(3) 0.88809(19) 0.0637(8) Uani 1 1 d . .
H3 H 0.6447 0.4140 0.9213 0.076 Uiso 1 1 calc R U
C4 C 0.8019(3) 0.4765(3) 0.9330(2) 0.0756(9) Uani 1 1 d . .
H4 H 0.8381 0.4684 0.9955 0.091 Uiso 1 1 calc R U
C5 C 0.8636(3) 0.5225(3) 0.8843(2) 0.0738(9) Uani 1 1 d . .
H5A H 0.9414 0.5468 0.9144 0.089 Uiso 1 1 calc R U
C6 C 0.8109(3) 0.5328(3) 0.7916(2) 0.0610(7) Uani 1 1 d . .
H6 H 0.8543 0.5638 0.7602 0.073 Uiso 1 1 calc R U
C7 C 0.5083(2) 0.4098(2) 0.75507(18) 0.0536(7) Uani 1 1 d . .
H7 H 0.4712 0.3922 0.7948 0.064 Uiso 1 1 calc R U
C8 C 0.3247(2) 0.3606(3) 0.63599(18) 0.0546(7) Uani 1 1 d . .
H8A H 0.2737 0.4268 0.6218 0.065 Uiso 1 1 calc R U
H8B H 0.3085 0.3170 0.6816 0.065 Uiso 1 1 calc R U
C9 C 0.2980(2) 0.2893(2) 0.55110(18) 0.0513(6) Uani 1 1 d . .
H9 H 0.3242 0.2116 0.5693 0.062 Uiso 1 1 calc R U
C10 C 0.1648(2) 0.2883(3) 0.49608(19) 0.0575(7) Uani 1 1 d . .
H10A H 0.1446 0.2259 0.4535 0.069 Uiso 1 1 calc R U
H10B H 0.1218 0.2789 0.5360 0.069 Uiso 1 1 calc R U
C11 C 0.0211(2) 0.4255(3) 0.40663(19) 0.0573(8) Uani 1 1 d . .
C12 C -0.0783(3) 0.3506(3) 0.4096(2) 0.0764(10) Uani 1 1 d . .
H12A H -0.1533 0.3811 0.3702 0.115 Uiso 1 1 calc R U
H12B H -0.0758 0.3475 0.4704 0.115 Uiso 1 1 calc R U
H12C H -0.0688 0.2758 0.3899 0.115 Uiso 1 1 calc R U
C13 C -0.0123(2) 0.5283(3) 0.3594(2) 0.0658(8) Uani 1 1 d . .
H13 H -0.0936 0.5409 0.3311 0.079 Uiso 1 1 calc R U
C14 C 0.0599(3) 0.6124(3) 0.34985(19) 0.0628(8) Uani 1 1 d . .
C15 C 0.0084(3) 0.7191(4) 0.2998(3) 0.1049(14) Uani 1 1 d . .
H15A H 0.0338 0.7281 0.2501 0.157 Uiso 1 1 calc R U
H15B H 0.0352 0.7825 0.3401 0.157 Uiso 1 1 calc R U
H15C H -0.0768 0.7152 0.2773 0.157 Uiso 1 1 calc R U
C16 C 0.4011(2) 0.6423(2) 0.57481(19) 0.0553(7) Uani 1 1 d . .
H16A H 0.3387 0.6934 0.5408 0.083 Uiso 1 1 calc R U
H16B H 0.4747 0.6830 0.6000 0.083 Uiso 1 1 calc R U
H16C H 0.3824 0.6093 0.6228 0.083 Uiso 1 1 calc R U
C17 C 0.6387(5) 0.1859(4) 0.6765(4) 0.149(2) Uani 1 1 d . .
H17A H 0.6778 0.2131 0.7373 0.223 Uiso 1 1 calc R U
H17B H 0.6840 0.1252 0.6656 0.223 Uiso 1 1 calc R U
H17C H 0.5607 0.1591 0.6684 0.223 Uiso 1 1 calc R U

loop_
_atom_site_aniso_label
_atom_site_aniso_U_11
_atom_site_aniso_U_22
_atom_site_aniso_U_33
_atom_site_aniso_U_23
_atom_site_aniso_U_13
_atom_site_aniso_U_12
Ni1 0.03634(18) 0.0493(2) 0.04287(18) 0.00189(14) 0.02007(14) -0.00202(14)
Ni2 0.03447(18) 0.0570(2) 0.0506(2) 0.00296(15) 0.02033(15) -0.00252(15)
O1 0.0394(9) 0.0624(11) 0.0446(10) 0.0015(8) 0.0186(8) -0.0057(8)
O2 0.0402(9) 0.0513(10) 0.0499(9) -0.0002(8) 0.0231(8) -0.0065(8)
O3 0.0458(11) 0.0690(13) 0.0729(13) 0.0127(10) 0.0244(10) 0.0083(10)
O4 0.0374(9) 0.0480(9) 0.0454(9) -0.0028(7) 0.0230(7) -0.0008(8)
O5 0.0576(14) 0.0694(15) 0.0854(15) 0.0215(12) 0.0305(12) 0.0070(12)
N1 0.0441(12) 0.0593(14) 0.0473(12) 0.0040(10) 0.0252(10) -0.0044(10)
N2 0.0381(12) 0.0711(15) 0.0525(12) -0.0027(11) 0.0213(10) -0.0086(11)
C1 0.0486(15) 0.0505(15) 0.0445(14) -0.0009(11) 0.0171(12) 0.0000(12)
C2 0.0550(16) 0.0525(16) 0.0452(14) 0.0011(12) 0.0191(12) -0.0005(13)
C3 0.070(2) 0.072(2) 0.0469(15) 0.0049(14) 0.0202(15) -0.0046(16)
C4 0.078(2) 0.092(3) 0.0447(16) 0.0019(16) 0.0099(16) 0.001(2)
C5 0.0544(18) 0.094(3) 0.0613(19) -0.0049(17) 0.0086(15) -0.0085(18)
C6 0.0478(16) 0.073(2) 0.0578(17) -0.0029(15) 0.0153(13) -0.0080(15)
C7 0.0561(16) 0.0672(18) 0.0452(14) 0.0046(13) 0.0280(13) -0.0024(14)
C8 0.0457(15) 0.0724(19) 0.0545(15) 0.0072(14) 0.0290(13) -0.0077(14)
C9 0.0451(15) 0.0530(16) 0.0610(16) 0.0066(13) 0.0261(13) -0.0070(13)
C10 0.0468(15) 0.0662(19) 0.0646(17) -0.0029(14) 0.0267(13) -0.0152(14)
C11 0.0368(14) 0.092(2) 0.0476(14) -0.0113(15) 0.0205(12) -0.0089(14)
C12 0.0452(16) 0.120(3) 0.0683(19) -0.0119(19) 0.0266(15) -0.0212(18)
C13 0.0369(15) 0.101(3) 0.0595(17) 0.0033(18) 0.0186(13) 0.0051(16)
C14 0.0481(16) 0.087(2) 0.0540(16) 0.0065(15) 0.0205(14) 0.0191(16)
C15 0.071(2) 0.121(3) 0.125(3) 0.048(3) 0.039(2) 0.032(2)
C16 0.0591(17) 0.0557(16) 0.0643(17) -0.0069(13) 0.0381(14) 0.0023(14)
C17 0.134(4) 0.099(3) 0.221(6) 0.088(4) 0.076(4) 0.035(3)

loop_
_atom_type_symbol
_atom_type_description
_atom_type_scat_dispersion_real
_atom_type_scat_dispersion_imag
_atom_type_scat_source
C C 0.0033 0.0016 'International Tables Vol C Tables 4.2.6.8 and 6.1.1.4'
H H 0.0000 0.0000 'International Tables Vol C Tables 4.2.6.8 and 6.1.1.4'
N N 0.0061 0.0033 'International Tables Vol C Tables 4.2.6.8 and 6.1.1.4'
O O 0.0106 0.0060 'International Tables Vol C Tables 4.2.6.8 and 6.1.1.4'
Ni Ni 0.3393 1.1124 'International Tables Vol C Tables 4.2.6.8 and 6.1.1.4'

loop_
_geom_angle_atom_site_label_1
_geom_angle_atom_site_label_2
_geom_angle_atom_site_label_3
_geom_angle
_geom_angle_site_symmetry_1
_geom_angle_site_symmetry_3
N1 Ni1 O1 91.13(8) . .
N1 Ni1 O4 173.68(8) . 3_666
O1 Ni1 O4 82.56(7) . 3_666
N1 Ni1 O2 83.95(8) . .
O1 Ni1 O2 172.03(7) . .
O4 Ni1 O2 102.28(7) 3_666 .
N1 Ni1 O4 95.77(8) . .
O1 Ni1 O4 91.04(7) . .
O4 Ni1 O4 83.98(6) 3_666 .
O2 Ni1 O4 83.25(7) . .
N1 Ni1 O5 93.92(9) . .
O1 Ni1 O5 87.36(9) . .
O4 Ni1 O5 86.23(8) 3_666 .
O2 Ni1 O5 99.20(9) . .
O4 Ni1 O5 170.20(8) . .
N2 Ni2 O3 92.27(9) . .
N2 Ni2 O4 134.32(8) . .
O3 Ni2 O4 95.16(8) . .
N2 Ni2 O1 142.53(8) . 3_666
O3 Ni2 O1 89.84(8) . 3_666
O4 Ni2 O1 82.58(7) . 3_666
N2 Ni2 O2 83.52(8) . .
O3 Ni2 O2 173.70(7) . .
O4 Ni2 O2 84.53(7) . .
O1 Ni2 O2 96.35(7) 3_666 .
C1 O1 Ni1 122.73(16) . .
C1 O1 Ni2 128.06(16) . 3_666
Ni1 O1 Ni2 97.16(7) . 3_666
C9 O2 Ni2 106.30(15) . .
C9 O2 Ni1 111.17(15) . .
Ni2 O2 Ni1 95.86(7) . .
C14 O3 Ni2 124.1(2) . .
C16 O4 Ni2 121.46(15) . .
C16 O4 Ni1 121.28(15) . 3_666
Ni2 O4 Ni1 97.29(7) . 3_666
C16 O4 Ni1 118.98(15) . .
Ni2 O4 Ni1 95.90(7) . .
Ni1 O4 Ni1 96.02(6) 3_666 .
C17 O5 Ni1 132.5(3) . .
C17 O5 H5B 110(2) . .
Ni1 O5 H5B 107(2) . .
C7 N1 C8 122.2(2) . .
C7 N1 Ni1 125.80(19) . .
C8 N1 Ni1 111.99(16) . .
C11 N2 C10 121.5(2) . .
C11 N2 Ni2 125.0(2) . .
C10 N2 Ni2 112.66(16) . .
O1 C1 C6 119.9(2) . .
O1 C1 C2 122.6(2) . .
C6 C1 C2 117.5(2) . .
C3 C2 C1 118.7(3) . .
C3 C2 C7 116.2(3) . .
C1 C2 C7 125.1(2) . .
C4 C3 C2 122.3(3) . .
C4 C3 H3 118.9 . .
C2 C3 H3 118.9 . .
C3 C4 C5 119.0(3) . .
C3 C4 H4 120.5 . .
C5 C4 H4 120.5 . .
C6 C5 C4 120.5(3) . .
C6 C5 H5A 119.7 . .
C4 C5 H5A 119.7 . .
C5 C6 C1 121.9(3) . .
C5 C6 H6 119.0 . .
C1 C6 H6 119.0 . .
N1 C7 C2 124.8(2) . .
N1 C7 H7 117.6 . .
C2 C7 H7 117.6 . .
N1 C8 C9 109.9(2) . .
N1 C8 H8A 109.7 . .
C9 C8 H8A 109.7 . .
N1 C8 H8B 109.7 . .
C9 C8 H8B 109.7 . .
H8A C8 H8B 108.2 . .
O2 C9 C8 111.4(2) . .
O2 C9 C10 109.7(2) . .
C8 C9 C10 109.8(2) . .
O2 C9 H9 108.6 . .
C8 C9 H9 108.6 . .
C10 C9 H9 108.6 . .
N2 C10 C9 108.4(2) . .
N2 C10 H10A 110.0 . .
C9 C10 H10A 110.0 . .
N2 C10 H10B 110.0 . .
C9 C10 H10B 110.0 . .
H10A C10 H10B 108.4 . .
N2 C11 C13 122.4(3) . .
N2 C11 C12 120.9(3) . .
C13 C11 C12 116.7(3) . .
C11 C12 H12A 109.5 . .
C11 C12 H12B 109.5 . .
H12A C12 H12B 109.5 . .
C11 C12 H12C 109.5 . .
H12A C12 H12C 109.5 . .
H12B C12 H12C 109.5 . .
C14 C13 C11 128.2(3) . .
C14 C13 H13 115.9 . .
C11 C13 H13 115.9 . .
O3 C14 C13 125.0(3) . .
O3 C14 C15 114.1(3) . .
C13 C14 C15 120.9(3) . .
C14 C15 H15A 109.5 . .
C14 C15 H15B 109.5 . .
H15A C15 H15B 109.5 . .
C14 C15 H15C 109.5 . .
H15A C15 H15C 109.5 . .
H15B C15 H15C 109.5 . .
O4 C16 H16A 109.5 . .
O4 C16 H16B 109.5 . .
H16A C16 H16B 109.5 . .
O4 C16 H16C 109.5 . .
H16A C16 H16C 109.5 . .
H16B C16 H16C 109.5 . .
O5 C17 H17A 109.5 . .
O5 C17 H17B 109.5 . .
H17A C17 H17B 109.5 . .
O5 C17 H17C 109.5 . .
H17A C17 H17C 109.5 . .
H17B C17 H17C 109.5 . .

loop_
_geom_bond_atom_site_label_1
_geom_bond_atom_site_label_2
_geom_bond_distance
_geom_bond_site_symmetry_2
Ni1 N1 1.975(2) .
Ni1 O1 2.0182(18) .
Ni1 O4 2.0320(15) 3_666
Ni1 O2 2.0419(17) .
Ni1 O4 2.0649(17) .
Ni1 O5 2.153(2) .
Ni2 N2 1.976(2) .
Ni2 O3 1.980(2) .
Ni2 O4 2.0156(17) .
Ni2 O1 2.0335(17) 3_666
Ni2 O2 2.0401(18) .
O1 C1 1.321(3) .
O1 Ni2 2.0335(17) 3_666
O2 C9 1.422(3) .
O3 C14 1.285(3) .
O4 C16 1.414(3) .
O4 Ni1 2.0320(15) 3_666
O5 C17 1.358(4) .
O5 H5B 0.78(3) .
N1 C7 1.267(3) .
N1 C8 1.463(3) .
N2 C11 1.306(3) .
N2 C10 1.460(4) .
C1 C6 1.398(4) .
C1 C2 1.424(4) .
C2 C3 1.400(4) .
C2 C7 1.456(4) .
C3 C4 1.367(5) .
C3 H3 0.9300 .
C4 C5 1.378(5) .
C4 H4 0.9300 .
C5 C6 1.376(4) .
C5 H5A 0.9300 .
C6 H6 0.9300 .
C7 H7 0.9300 .
C8 C9 1.522(4) .
C8 H8A 0.9700 .
C8 H8B 0.9700 .
C9 C10 1.522(3) .
C9 H9 0.9800 .
C10 H10A 0.9700 .
C10 H10B 0.9700 .
C11 C13 1.406(4) .
C11 C12 1.512(4) .
C12 H12A 0.9600 .
C12 H12B 0.9600 .
C12 H12C 0.9600 .
C13 C14 1.372(4) .
C13 H13 0.9300 .
C14 C15 1.497(5) .
C15 H15A 0.9600 .
C15 H15B 0.9600 .
C15 H15C 0.9600 .
C16 H16A 0.9600 .
C16 H16B 0.9600 .
C16 H16C 0.9600 .
C17 H17A 0.9600 .
C17 H17B 0.9600 .
C17 H17C 0.9600 .

loop_
_geom_hbond_atom_site_label_D
_geom_hbond_atom_site_label_H
_geom_hbond_atom_site_label_A
_geom_hbond_distance_DH
_geom_hbond_distance_HA
_geom_hbond_distance_DA
_geom_hbond_angle_DHA
_geom_hbond_site_symmetry_A
O5 H5B O3 0.78(3) 2.01(3) 2.770(3) 163(3) 3_666
